data_1571473
loop_
_publ_author_name
'Gaucherand, Arthur'
'Yen-Pon, Exp&#xe9;dite'
'Garc&#xed;a-L&#xf3;pez, Diego'
'Naubron, Jean-Val&#xe8;re'
'Chentouf, Sara'
'Giorgi, Michel'
'Humbel, St&#xe9;phane'
'Jean, Marion'
'Rodriguez, Jean'
'Bonne, Damien'

_publ_section_title
;
 Padlocking dihydrofurannulation for the control of small degree of
 helicity built on a fused-tetracyclic core.
;
_journal_issue 19
_journal_name_full 'Chemical science'
_journal_page_first 7300
_journal_page_last 7307
_journal_paper_doi 10.1039/d4sc00745j
_journal_volume 15
_journal_year 2024
_chemical_absolute_configuration unk
_chemical_formula_moiety '2(C27 H19 N O5)'
_chemical_formula_sum 'C54 H38 N2 O10'
_chemical_formula_weight 874.86
_space_group_crystal_system orthorhombic
_space_group_IT_number 33
_space_group_name_Hall 'P 2c -2n'
_space_group_name_H-M_alt 'P n a 21'
_atom_sites_solution_hydrogens geom
_atom_sites_solution_primary dual
_audit_creation_date 2023-03-24
_audit_creation_method
;
Olex2 1.5
(compiled 2023.03.06 svn.rbb2c1857 for OlexSys, GUI svn.r6748)
;
_audit_update_record
;
2023-05-17 deposited with the CCDC.	2024-04-19 downloaded from the CCDC.
;
_cell_angle_alpha 90
_cell_angle_beta 90
_cell_angle_gamma 90
_cell_formula_units_Z 4
_cell_length_a 15.4716(8)
_cell_length_b 10.1507(8)
_cell_length_c 27.2357(19)
_cell_measurement_reflns_used 7753
_cell_measurement_temperature 295
_cell_measurement_theta_max 75.9970
_cell_measurement_theta_min 4.7020
_cell_volume 4277.3(5)
_computing_cell_refinement 'CrysAlisPro 1.171.42.84a (Rigaku OD, 2023)'
_computing_data_collection 'CrysAlisPro 1.171.42.84a (Rigaku OD, 2023)'
_computing_data_reduction 'CrysAlisPro 1.171.42.84a (Rigaku OD, 2023)'
_computing_molecular_graphics 'Olex2 1.5 (Dolomanov et al., 2009)'
_computing_publication_material 'Olex2 1.5 (Dolomanov et al., 2009)'
_computing_structure_refinement 'SHELXL 2018/3 (Sheldrick, 2015)'
_computing_structure_solution 'SHELXT 2014/5 (Sheldrick, 2014)'
_diffrn_ambient_temperature 295
_diffrn_detector 'CCD plate'
_diffrn_detector_area_resol_mean 5.3048
_diffrn_detector_type AtlasS2
_diffrn_measured_fraction_theta_full 0.999
_diffrn_measured_fraction_theta_max 0.964
_diffrn_measurement_details
;
List of Runs (angles in degrees, time in seconds):

  # Type    Start    End  Width  t~exp~   \w     \q     \k     \f   Frames
#--------------------------------------------------------------------------
  1  \w    -71.00 -35.00   1.00    2.00    --  -22.88 123.00-102.00   36
  2  \w    -58.00  63.00   1.00    2.00    --  -22.88   8.00 147.00  121
  3  \w   -140.00-115.00   1.00    5.00    --  -70.50-129.00 -89.00   25
  4  \w   -161.00 -52.00   1.00    5.00    --  -70.50   8.00 147.00  109
  5  \w     79.00 113.00   1.00    5.00    --   71.94-141.00  97.00   34
  6  \w     95.00 161.00   1.00    5.00    --   71.94 123.00-102.00   66
  7  \w     37.00  73.00   1.00    5.00    --   71.94-141.00  97.00   36
  8  \w    136.00 162.00   1.00   12.00    --  121.00  -8.00 -27.00   26
  9  \w     27.00  53.00   1.00   12.00    --  121.00  -8.00 -27.00   26
 10  \w     94.00 135.00   1.00   12.00    --  121.00 129.00 -16.00   41
 11  \w     56.00  81.00   1.00   12.00    --  121.00-141.00  97.00   25
 12  \w     49.00  74.00   1.00   12.00    --  121.00-123.00 176.00   25
 13  \w     51.00  76.00   1.00   12.00    --  121.00-129.00 -89.00   25
 14  \w    102.00 128.00   1.00   12.00    --  121.00   8.00 147.00   26
 15  \w    112.00 137.00   1.00   12.00    --  121.00 123.00-102.00   25
 16  \w    101.00 161.00   1.00    5.00    --   71.94 111.00-150.00   60
 17  \w     51.00  76.00   1.00    5.00    --   71.94  -8.00 -27.00   25
 18  \w    107.00 162.00   1.00    5.00    --   71.94 111.00 -60.00   55
 19  \w     52.00  78.00   1.00   12.00    --  121.00 -63.00  60.00   26
 20  \w    108.00 175.00   1.00   12.00    --  121.00 111.00 -60.00   67
 21  \w     66.00  92.00   1.00   12.00    --  121.00 -91.00 -90.00   26
 22  \w     43.00  94.00   1.00   12.00    --  121.00-111.00  90.00   51
 23  \w    101.00 154.00   1.00   12.00    --  121.00 111.00-120.00   53
 24  \w     32.00 109.00   1.00   12.00    --  121.00-111.00 120.00   77
 25  \w    127.00 176.00   1.00   12.00    --  121.00 111.00 -30.00   49
 26  \w     56.00  91.00   1.00   12.00    --  121.00-111.00  30.00   35
 27  \w     24.00  60.00   1.00   12.00    --  121.00 -91.00 -90.00   36
 28  \w     61.00  86.00   1.00   12.00    --  121.00 178.00-120.00   25
 29  \w     98.00 124.00   1.00   12.00    --  121.00 -91.00 -90.00   26
 30  \w     42.00  67.00   1.00   12.00    --  121.00-111.00 -30.00   25
 31  \w     75.00 131.00   1.00   12.00    --  121.00  38.00  90.00   56
 32  \w     87.00 112.00   1.00   12.00    --  121.00-111.00 -30.00   25
 33  \w     60.00 112.00   1.00   12.00    --  121.00-111.00   0.00   52
 34  \w     86.00 124.00   1.00   12.00    --  121.00 178.00 -90.00   38
 35  \w     99.00 132.00   1.00   12.00    --  121.00-145.00 -32.30   33
 36  \w     82.00 111.00   1.00   12.00    --  121.00  50.00   0.00   29
 37  \w     88.00 161.00   1.00   12.00    --  121.00  77.00-150.00   73
 38  \w     35.00  60.00   1.00   12.00    --  121.00 -91.00-120.00   25
 39  \w    100.00 125.00   1.00   12.00    --  121.00 -91.00-120.00   25
 40  \w    102.00 176.00   1.00   12.00    --  121.00 111.00 -90.00   74
 41  \w     75.00 110.00   1.00   12.00    --  121.00-111.00  60.00   35
 42  \w    126.00 151.00   1.00   12.00    --  121.00 -63.00  60.00   25
 43  \w     98.00 123.00   1.00   12.00    --  121.00-132.00 -75.85   25
 44  \w     91.00 135.00   1.00   12.00    --  121.00-150.00  13.00   44
;
_diffrn_measurement_device 'four-circle diffractometer'
_diffrn_measurement_device_type 'SuperNova, Dual, Cu at home/near, AtlasS2'
_diffrn_measurement_method '\w scans'
_diffrn_orient_matrix_type 'CrysAlisPro convention (1999,Acta A55,543-557)'
_diffrn_orient_matrix_UB_11 -0.0002232000
_diffrn_orient_matrix_UB_12 -0.0349527000
_diffrn_orient_matrix_UB_13 0.1187985000
_diffrn_orient_matrix_UB_21 0.0057381000
_diffrn_orient_matrix_UB_22 0.0444585000
_diffrn_orient_matrix_UB_23 0.0939643000
_diffrn_orient_matrix_UB_31 -0.0995198000
_diffrn_orient_matrix_UB_32 0.0025908000
_diffrn_orient_matrix_UB_33 0.0051500000
_diffrn_radiation_monochromator mirror
_diffrn_radiation_probe x-ray
_diffrn_radiation_type 'Cu K\a'
_diffrn_radiation_wavelength 1.54184
_diffrn_reflns_av_R_equivalents 0.0482
_diffrn_reflns_av_unetI/netI 0.0405
_diffrn_reflns_Laue_measured_fraction_full 0.999
_diffrn_reflns_Laue_measured_fraction_max 0.964
_diffrn_reflns_limit_h_max 19
_diffrn_reflns_limit_h_min -14
_diffrn_reflns_limit_k_max 12
_diffrn_reflns_limit_k_min -12
_diffrn_reflns_limit_l_max 34
_diffrn_reflns_limit_l_min -32
_diffrn_reflns_number 29242
_diffrn_reflns_point_group_measured_fraction_full 0.892
_diffrn_reflns_point_group_measured_fraction_max 0.858
_diffrn_reflns_theta_full 67.684
_diffrn_reflns_theta_max 79.530
_diffrn_reflns_theta_min 4.649
_diffrn_source 'micro-focus sealed X-ray tube'
_diffrn_source_type 'SuperNova (Cu) X-ray Source'
_exptl_absorpt_coefficient_mu 0.773
_exptl_absorpt_correction_T_max 1.00000
_exptl_absorpt_correction_T_min 0.76966
_exptl_absorpt_correction_type multi-scan
_exptl_absorpt_process_details
;
CrysAlisPro 1.171.42.84a (Rigaku Oxford Diffraction, 2023)
Empirical absorption correction using spherical harmonics,
implemented in SCALE3 ABSPACK scaling algorithm.
;
_exptl_crystal_colour colourless
_exptl_crystal_colour_primary colourless
_exptl_crystal_density_diffrn 1.359
_exptl_crystal_description plate
_exptl_crystal_F_000 1824
_exptl_crystal_size_max 0.3
_exptl_crystal_size_mid 0.16
_exptl_crystal_size_min 0.04
_refine_diff_density_max 0.568
_refine_diff_density_min -0.243
_refine_diff_density_rms 0.068
_refine_ls_abs_structure_details
;
 Refined as an inversion twin.
;
_refine_ls_abs_structure_Flack 0.2(4)
_refine_ls_extinction_method none
_refine_ls_goodness_of_fit_ref 1.040
_refine_ls_hydrogen_treatment constr
_refine_ls_matrix_type full
_refine_ls_number_parameters 598
_refine_ls_number_reflns 7959
_refine_ls_number_restraints 1
_refine_ls_restrained_S_all 1.040
_refine_ls_R_factor_all 0.0792
_refine_ls_R_factor_gt 0.0706
_refine_ls_shift/su_max 0.001
_refine_ls_shift/su_mean 0.000
_refine_ls_structure_factor_coef Fsqd
_refine_ls_weighting_details 'w=1/[\s^2^(Fo^2^)+(0.1336P)^2^+0.1614P] where P=(Fo^2^+2Fc^2^)/3'
_refine_ls_weighting_scheme calc
_refine_ls_wR_factor_gt 0.1815
_refine_ls_wR_factor_ref 0.1946
_reflns_Friedel_coverage 0.742
_reflns_Friedel_fraction_full 0.780
_reflns_Friedel_fraction_max 0.747
_reflns_number_gt 6706
_reflns_number_total 7959
_reflns_threshold_expression 'I > 2\s(I)'
_cod_data_source_file d4sc00745j2.cif
_cod_data_source_block ag3-166
_cod_depositor_comments 'Adding full bibliography for 1571472--1571478.cif.'
_cod_database_code 1571473
_shelx_shelxl_version_number 2018/3
_chemical_oxdiff_formula 'c27 h19 n1 o5'
_shelx_space_group_comment
;
The symmetry employed for this shelxl refinement is uniquely defined
by the following loop, which should always be used as a source of
symmetry information in preference to the above space-group names.
They are only intended as comments.
;
_shelx_estimated_absorpt_t_max 0.970
_shelx_estimated_absorpt_t_min 0.801
_olex2_refinement_description
;
1. Twinned data refinement
 Scales: 0.8(4)
 0.2(4)
2. Fixed Uiso
 At 1.2 times of:
  All C(H) groups
 At 1.5 times of:
  All C(H,H,H) groups
3.a Ternary CH refined with riding coordinates:
 C1(H1), C14(H14), C28(H28), C29(H29)
3.b Aromatic/amide H refined with riding coordinates:
 C3(H3), C4(H4), C6(H6), C7(H7), C9(H9), C16(H16), C17(H17), C18(H18),
 C19(H19), C20(H20), C22(H22), C23(H23), C24(H24), C25(H25), C34(H34), C36(H36),
  C37(H37), C39(H39), C40(H40), C43(H43), C44(H44), C45(H45), C46(H46),
 C47(H47), C49(H49), C50(H50), C51(H51), C52(H52)
3.c Idealised Me refined as rotating group:
 C27(H27A,H27B,H27C), C54(H54A,H54B,H54C)
;
_olex2_submission_special_instructions 'No special instructions were received'
_oxdiff_exptl_absorpt_empirical_details
;
Empirical correction (ABSPACK) includes:
- Absorption correction using spherical harmonics
- Frame scaling
;
_oxdiff_exptl_absorpt_empirical_full_max 2.304
_oxdiff_exptl_absorpt_empirical_full_min 0.700

loop_
_space_group_symop_operation_xyz
'x, y, z'
'-x, -y, z+1/2'
'x+1/2, -y+1/2, z'
'-x+1/2, y+1/2, z+1/2'

loop_
_atom_site_label
_atom_site_type_symbol
_atom_site_fract_x
_atom_site_fract_y
_atom_site_fract_z
_atom_site_U_iso_or_equiv
_atom_site_adp_type
_atom_site_occupancy
_atom_site_site_symmetry_order
_atom_site_calc_flag
_atom_site_refinement_flags_posn
_atom_site_refinement_flags_adp
_atom_site_refinement_flags_occupancy
_atom_site_disorder_assembly
_atom_site_disorder_group
O1 O 0.8725(2) 0.8792(3) 0.39869(15) 0.0559(8) Uani 1 1 d . . . . .
O2 O 0.7461(4) 0.8766(6) 0.4619(3) 0.108(2) Uani 1 1 d . . . . .
O3 O 0.7724(4) 0.6828(6) 0.48715(19) 0.0893(14) Uani 1 1 d . . . . .
O4 O 0.7252(3) 0.3766(4) 0.23650(15) 0.0702(10) Uani 1 1 d . . . . .
O5 O 0.6534(2) 0.5148(5) 0.38706(14) 0.0654(9) Uani 1 1 d . . . . .
N1 N 0.7861(3) 0.7756(6) 0.46089(17) 0.0608(10) Uani 1 1 d . . . . .
C1 C 0.8668(3) 0.7638(5) 0.42756(19) 0.0472(10) Uani 1 1 d . . . . .
H1 H 0.918886 0.754137 0.447675 0.057 Uiso 1 1 calc R U . . .
C2 C 0.8364(3) 0.8483(5) 0.35363(18) 0.0497(9) Uani 1 1 d . . . . .
C3 C 0.8243(3) 0.9428(5) 0.3176(2) 0.0587(11) Uani 1 1 d . . . . .
H3 H 0.835310 1.031545 0.323338 0.070 Uiso 1 1 calc R U . . .
C4 C 0.7951(3) 0.8984(5) 0.2729(2) 0.0600(11) Uani 1 1 d . . . . .
H4 H 0.787385 0.958489 0.247534 0.072 Uiso 1 1 calc R U . . .
C5 C 0.7765(3) 0.7641(6) 0.2645(2) 0.0525(11) Uani 1 1 d . . . . .
C6 C 0.7493(4) 0.7264(7) 0.2166(2) 0.0657(14) Uani 1 1 d . . . . .
H6 H 0.742336 0.791055 0.192731 0.079 Uiso 1 1 calc R U . . .
C7 C 0.7333(3) 0.5998(8) 0.20482(18) 0.0705(15) Uani 1 1 d . . . . .
H7 H 0.717819 0.574908 0.173160 0.085 Uiso 1 1 calc R U . . .
C8 C 0.7413(3) 0.5077(6) 0.24290(17) 0.0577(11) Uani 1 1 d . . . . .
C9 C 0.7367(4) 0.3210(6) 0.2819(2) 0.0647(12) Uani 1 1 d . . . . .
H9 H 0.729887 0.231543 0.288164 0.078 Uiso 1 1 calc R U . . .
C10 C 0.7591(2) 0.4101(5) 0.31664(17) 0.0487(9) Uani 1 1 d . . . . .
C11 C 0.7641(2) 0.5353(5) 0.29139(15) 0.0462(9) Uani 1 1 d . . . . .
C12 C 0.7867(2) 0.6684(4) 0.30286(14) 0.0430(8) Uani 1 1 d . . . . .
C13 C 0.8204(2) 0.7166(5) 0.34784(15) 0.0418(7) Uani 1 1 d . . . . .
C14 C 0.8575(2) 0.6460(4) 0.39287(14) 0.0403(8) Uani 1 1 d . . . . .
H14 H 0.816618 0.581127 0.405894 0.048 Uiso 1 1 calc R U . . .
C15 C 0.9458(2) 0.5850(4) 0.38448(15) 0.0424(7) Uani 1 1 d . . . . .
C16 C 0.9773(3) 0.4952(6) 0.4181(2) 0.0690(14) Uani 1 1 d . . . . .
H16 H 0.942556 0.468579 0.444096 0.083 Uiso 1 1 calc R U . . .
C17 C 1.0595(4) 0.4446(8) 0.4135(3) 0.088(2) Uani 1 1 d . . . . .
H17 H 1.079438 0.383440 0.436249 0.105 Uiso 1 1 calc R U . . .
C18 C 1.1123(3) 0.4839(6) 0.3756(3) 0.0723(15) Uani 1 1 d . . . . .
H18 H 1.168008 0.450466 0.372852 0.087 Uiso 1 1 calc R U . . .
C19 C 1.0821(3) 0.5725(7) 0.3419(2) 0.0702(14) Uani 1 1 d . . . . .
H19 H 1.117225 0.599009 0.316062 0.084 Uiso 1 1 calc R U . . .
C20 C 0.9989(3) 0.6231(5) 0.34626(19) 0.0545(10) Uani 1 1 d . . . . .
H20 H 0.978768 0.683255 0.323172 0.065 Uiso 1 1 calc R U . . .
C21 C 0.7640(3) 0.3673(4) 0.36867(18) 0.0497(9) Uani 1 1 d . . . . .
C22 C 0.8215(4) 0.2667(5) 0.3822(3) 0.0644(14) Uani 1 1 d . . . . .
H22 H 0.862184 0.236581 0.359753 0.077 Uiso 1 1 calc R U . . .
C23 C 0.8181(6) 0.2121(6) 0.4287(3) 0.087(2) Uani 1 1 d . . . . .
H23 H 0.855548 0.144122 0.437192 0.104 Uiso 1 1 calc R U . . .
C24 C 0.7595(6) 0.2586(7) 0.4622(3) 0.085(2) Uani 1 1 d . . . . .
H24 H 0.757369 0.221627 0.493384 0.102 Uiso 1 1 calc R U . . .
C25 C 0.7032(4) 0.3604(7) 0.4500(2) 0.0743(15) Uani 1 1 d . . . . .
H25 H 0.664119 0.391847 0.473163 0.089 Uiso 1 1 calc R U . . .
C26 C 0.7054(3) 0.4152(5) 0.40310(18) 0.0517(9) Uani 1 1 d . . . . .
C27 C 0.5925(4) 0.5669(11) 0.4208(3) 0.098(3) Uani 1 1 d . . . . .
H27A H 0.561414 0.637855 0.405636 0.148 Uiso 1 1 calc R U . . .
H27B H 0.622257 0.599135 0.449343 0.148 Uiso 1 1 calc R U . . .
H27C H 0.552741 0.498998 0.430346 0.148 Uiso 1 1 calc R U . . .
O6 O 0.6215(2) 0.8793(3) 0.60565(14) 0.0514(7) Uani 1 1 d . . . . .
O7 O 0.4921(4) 0.8815(6) 0.5454(2) 0.0996(18) Uani 1 1 d . . . . .
O8 O 0.5211(3) 0.6914(5) 0.51519(16) 0.0792(12) Uani 1 1 d . . . . .
O9 O 0.4698(3) 0.3640(6) 0.76020(19) 0.0874(15) Uani 1 1 d . . . . .
O10 O 0.4010(2) 0.5243(4) 0.61249(14) 0.0624(8) Uani 1 1 d . . . . .
N2 N 0.5358(3) 0.7835(5) 0.54291(16) 0.0572(9) Uani 1 1 d . . . . .
C28 C 0.6162(3) 0.7682(5) 0.57621(18) 0.0447(9) Uani 1 1 d . . . . .
H28 H 0.668374 0.760180 0.556056 0.054 Uiso 1 1 calc R U . . .
C29 C 0.6060(2) 0.6461(4) 0.60902(14) 0.0393(8) Uani 1 1 d . . . . .
H29 H 0.565696 0.582371 0.594671 0.047 Uiso 1 1 calc R U . . .
C30 C 0.5676(2) 0.7125(5) 0.65388(14) 0.0411(7) Uani 1 1 d . . . . .
C31 C 0.5318(2) 0.6618(5) 0.69840(14) 0.0447(8) Uani 1 1 d . . . . .
C32 C 0.5096(2) 0.5279(5) 0.70794(16) 0.0504(10) Uani 1 1 d . . . . .
C33 C 0.5038(3) 0.4041(5) 0.6807(2) 0.0568(11) Uani 1 1 d . . . . .
C34 C 0.4811(4) 0.3131(7) 0.7146(3) 0.0740(16) Uani 1 1 d . . . . .
H34 H 0.473967 0.224192 0.707402 0.089 Uiso 1 1 calc R U . . .
C35 C 0.4854(3) 0.4951(7) 0.7558(2) 0.0668(15) Uani 1 1 d . . . . .
C36 C 0.4760(4) 0.5840(9) 0.7946(2) 0.0795(19) Uani 1 1 d . . . . .
H36 H 0.459130 0.555880 0.825629 0.095 Uiso 1 1 calc R U . . .
C37 C 0.4924(4) 0.7127(10) 0.7853(2) 0.0783(19) Uani 1 1 d . . . . .
H37 H 0.485156 0.774738 0.810065 0.094 Uiso 1 1 calc R U . . .
C38 C 0.5208(3) 0.7544(5) 0.7377(2) 0.0538(12) Uani 1 1 d . . . . .
C39 C 0.5406(3) 0.8895(6) 0.7308(2) 0.0643(13) Uani 1 1 d . . . . .
H39 H 0.532653 0.947392 0.756908 0.077 Uiso 1 1 calc R U . . .
C40 C 0.5709(3) 0.9373(5) 0.6876(2) 0.0614(12) Uani 1 1 d . . . . .
H40 H 0.582402 1.026385 0.682989 0.074 Uiso 1 1 calc R U . . .
C41 C 0.5838(3) 0.8443(5) 0.65023(17) 0.0480(9) Uani 1 1 d . . . . .
C42 C 0.6939(2) 0.5847(4) 0.61821(14) 0.0401(7) Uani 1 1 d . . . . .
C43 C 0.7475(3) 0.6265(5) 0.65593(19) 0.0544(10) Uani 1 1 d . . . . .
H43 H 0.727664 0.689002 0.678191 0.065 Uiso 1 1 calc R U . . .
C44 C 0.8304(3) 0.5761(6) 0.6609(2) 0.0689(14) Uani 1 1 d . . . . .
H44 H 0.865775 0.605399 0.686248 0.083 Uiso 1 1 calc R U . . .
C45 C 0.8606(3) 0.4830(6) 0.6284(3) 0.0702(14) Uani 1 1 d . . . . .
H45 H 0.916317 0.449519 0.631556 0.084 Uiso 1 1 calc R U . . .
C46 C 0.8077(4) 0.4400(6) 0.5912(3) 0.0756(16) Uani 1 1 d . . . . .
H46 H 0.827553 0.377078 0.569112 0.091 Uiso 1 1 calc R U . . .
C47 C 0.7242(3) 0.4903(6) 0.5864(2) 0.0623(12) Uani 1 1 d . . . . .
H47 H 0.688623 0.459574 0.561356 0.075 Uiso 1 1 calc R U . . .
C48 C 0.5079(3) 0.3675(5) 0.6285(2) 0.0562(11) Uani 1 1 d . . . . .
C49 C 0.5613(5) 0.2659(5) 0.6109(3) 0.0747(18) Uani 1 1 d . . . . .
H49 H 0.601247 0.227524 0.632002 0.090 Uiso 1 1 calc R U . . .
C50 C 0.5560(6) 0.2217(7) 0.5632(4) 0.096(3) Uani 1 1 d . . . . .
H50 H 0.591602 0.153344 0.552748 0.115 Uiso 1 1 calc R U . . .
C51 C 0.4991(6) 0.2774(9) 0.5312(4) 0.098(3) Uani 1 1 d . . . . .
H51 H 0.495265 0.246418 0.499187 0.118 Uiso 1 1 calc R U . . .
C52 C 0.4470(4) 0.3804(7) 0.5466(3) 0.0751(16) Uani 1 1 d . . . . .
H52 H 0.409470 0.420180 0.524447 0.090 Uiso 1 1 calc R U . . .
C53 C 0.4500(3) 0.4241(5) 0.5942(2) 0.0561(10) Uani 1 1 d . . . . .
C54 C 0.3403(4) 0.5880(9) 0.5815(3) 0.090(2) Uani 1 1 d . . . . .
H54A H 0.370216 0.628916 0.554571 0.135 Uiso 1 1 calc R U . . .
H54B H 0.309768 0.653966 0.599813 0.135 Uiso 1 1 calc R U . . .
H54C H 0.300039 0.524423 0.568965 0.135 Uiso 1 1 calc R U . . .

loop_
_atom_site_aniso_label
_atom_site_aniso_U_11
_atom_site_aniso_U_22
_atom_site_aniso_U_33
_atom_site_aniso_U_23
_atom_site_aniso_U_13
_atom_site_aniso_U_12
O1 0.0562(17) 0.0529(17) 0.0586(19) -0.0096(14) -0.0011(15) -0.0077(13)
O2 0.105(4) 0.106(4) 0.112(4) 0.000(3) 0.042(3) 0.042(3)
O3 0.097(3) 0.101(4) 0.070(3) 0.001(3) 0.031(3) 0.001(3)
O4 0.068(2) 0.088(3) 0.0546(19) -0.0360(19) -0.0006(16) -0.0025(18)
O5 0.0517(16) 0.091(3) 0.0537(19) -0.0156(18) 0.0039(14) 0.0171(16)
N1 0.054(2) 0.085(3) 0.0433(19) -0.011(2) -0.0022(17) 0.005(2)
C1 0.041(2) 0.055(2) 0.045(2) -0.0080(17) -0.0072(18) -0.0042(15)
C2 0.0406(18) 0.052(2) 0.056(2) -0.0035(18) -0.0006(16) -0.0003(15)
C3 0.052(2) 0.051(2) 0.073(3) 0.005(2) 0.007(2) 0.0020(17)
C4 0.050(2) 0.065(2) 0.065(3) 0.019(2) 0.006(2) 0.0107(19)
C5 0.037(2) 0.077(3) 0.044(2) 0.0049(19) 0.0021(19) 0.0110(17)
C6 0.049(2) 0.106(4) 0.042(2) 0.010(3) -0.0015(19) 0.015(2)
C7 0.053(2) 0.122(5) 0.037(2) -0.017(3) -0.0068(18) 0.016(3)
C8 0.046(2) 0.085(3) 0.042(2) -0.021(2) 0.0002(16) 0.008(2)
C9 0.063(3) 0.068(3) 0.063(3) -0.026(2) 0.004(2) -0.002(2)
C10 0.0364(16) 0.057(2) 0.053(2) -0.0190(18) 0.0029(15) -0.0008(14)
C11 0.0308(15) 0.067(2) 0.0407(19) -0.0157(17) -0.0016(14) 0.0054(15)
C12 0.0309(15) 0.059(2) 0.0394(17) -0.0050(16) 0.0013(12) 0.0061(14)
C13 0.0310(15) 0.053(2) 0.0411(19) -0.0038(18) -0.0022(14) -0.0007(15)
C14 0.0363(17) 0.0486(19) 0.0361(18) -0.0033(16) -0.0021(14) -0.0060(13)
C15 0.0389(16) 0.0460(17) 0.0423(17) -0.0018(15) -0.0070(14) -0.0053(14)
C16 0.050(2) 0.083(3) 0.073(3) 0.030(3) -0.002(2) 0.003(2)
C17 0.062(3) 0.095(4) 0.106(5) 0.044(4) -0.008(3) 0.016(3)
C18 0.041(2) 0.083(3) 0.094(4) -0.002(3) -0.004(2) 0.014(2)
C19 0.050(2) 0.089(4) 0.072(3) 0.001(3) 0.011(2) 0.008(2)
C20 0.045(2) 0.066(3) 0.053(2) 0.010(2) 0.0075(18) 0.0041(17)
C21 0.0465(19) 0.0439(17) 0.059(2) -0.0125(17) -0.0002(17) -0.0065(15)
C22 0.067(3) 0.048(2) 0.078(4) -0.007(2) -0.005(3) 0.005(2)
C23 0.117(5) 0.050(3) 0.094(5) 0.009(3) -0.026(4) 0.003(3)
C24 0.108(6) 0.078(4) 0.069(4) 0.018(3) -0.014(4) -0.021(3)
C25 0.076(3) 0.092(4) 0.055(3) -0.004(3) 0.004(2) -0.026(3)
C26 0.0459(19) 0.057(2) 0.052(2) -0.0093(18) -0.0007(16) -0.0095(16)
C27 0.063(3) 0.159(8) 0.073(4) -0.034(4) 0.011(3) 0.036(4)
O6 0.0527(16) 0.0474(15) 0.0540(17) 0.0037(13) 0.0046(14) -0.0033(12)
O7 0.095(3) 0.098(3) 0.106(4) -0.012(3) -0.032(3) 0.045(3)
O8 0.083(3) 0.099(3) 0.055(2) -0.015(2) -0.019(2) 0.019(2)
O9 0.067(2) 0.116(4) 0.080(3) 0.055(3) 0.007(2) 0.000(2)
O10 0.0512(16) 0.081(2) 0.0552(18) 0.0001(17) -0.0075(14) 0.0175(15)
N2 0.051(2) 0.076(2) 0.045(2) 0.011(2) -0.0047(17) 0.007(2)
C28 0.0341(18) 0.061(2) 0.039(2) 0.0066(17) 0.0013(16) -0.0015(15)
C29 0.0369(17) 0.0477(19) 0.0334(16) 0.0036(15) -0.0014(13) -0.0075(13)
C30 0.0308(15) 0.055(2) 0.0373(17) 0.0000(17) -0.0008(13) 0.0002(15)
C31 0.0296(15) 0.069(2) 0.0354(17) 0.0033(16) 0.0001(12) 0.0057(14)
C32 0.0307(16) 0.076(3) 0.045(2) 0.0174(19) -0.0004(14) 0.0045(16)
C33 0.0380(18) 0.062(2) 0.071(3) 0.023(2) 0.0006(18) 0.0017(16)
C34 0.059(3) 0.078(3) 0.085(4) 0.038(3) 0.001(3) -0.004(2)
C35 0.042(2) 0.107(4) 0.051(2) 0.031(3) 0.0017(18) 0.005(2)
C36 0.054(3) 0.144(6) 0.041(2) 0.020(3) 0.0068(19) 0.016(3)
C37 0.048(3) 0.148(6) 0.039(2) -0.004(3) 0.006(2) 0.026(3)
C38 0.039(2) 0.086(4) 0.037(2) -0.0078(18) -0.0029(18) 0.0095(17)
C39 0.048(2) 0.091(4) 0.053(2) -0.027(3) -0.0083(19) 0.013(2)
C40 0.047(2) 0.060(2) 0.077(3) -0.023(2) -0.009(2) 0.0061(18)
C41 0.0356(17) 0.060(2) 0.049(2) -0.0021(18) -0.0036(15) 0.0022(15)
C42 0.0364(15) 0.0434(17) 0.0404(18) 0.0039(14) 0.0032(14) -0.0031(13)
C43 0.046(2) 0.063(2) 0.054(2) -0.0051(19) -0.0103(18) 0.0011(17)
C44 0.045(2) 0.086(4) 0.076(3) -0.003(3) -0.011(2) 0.004(2)
C45 0.041(2) 0.077(3) 0.092(4) 0.009(3) 0.001(2) 0.009(2)
C46 0.063(3) 0.077(3) 0.086(4) -0.017(3) 0.015(3) 0.020(3)
C47 0.053(2) 0.073(3) 0.061(3) -0.017(2) 0.001(2) 0.004(2)
C48 0.047(2) 0.0471(18) 0.074(3) 0.008(2) 0.008(2) -0.0048(16)
C49 0.067(3) 0.051(2) 0.106(5) 0.011(3) 0.021(3) 0.001(2)
C50 0.094(5) 0.064(3) 0.130(7) -0.029(4) 0.040(5) -0.008(3)
C51 0.101(5) 0.092(5) 0.102(6) -0.040(5) 0.021(5) -0.029(4)
C52 0.068(3) 0.086(4) 0.072(3) -0.021(3) 0.002(3) -0.021(3)
C53 0.0434(19) 0.060(2) 0.065(3) -0.002(2) 0.0005(18) -0.0088(17)
C54 0.063(3) 0.125(6) 0.081(4) 0.008(4) -0.015(3) 0.024(3)

loop_
_atom_type_symbol
_atom_type_description
_atom_type_scat_dispersion_real
_atom_type_scat_dispersion_imag
_atom_type_scat_source
C C 0.0181 0.0091 'International Tables Vol C Tables 4.2.6.8 and 6.1.1.4'
H H 0.0000 0.0000 'International Tables Vol C Tables 4.2.6.8 and 6.1.1.4'
N N 0.0311 0.0180 'International Tables Vol C Tables 4.2.6.8 and 6.1.1.4'
O O 0.0492 0.0322 'International Tables Vol C Tables 4.2.6.8 and 6.1.1.4'

loop_
_geom_angle_atom_site_label_1
_geom_angle_atom_site_label_2
_geom_angle_atom_site_label_3
_geom_angle
_geom_angle_site_symmetry_1
_geom_angle_site_symmetry_3
_geom_angle_publ_flag
C2 O1 C1 106.3(4) . . ?
C8 O4 C9 105.2(4) . . ?
C26 O5 C27 117.4(5) . . ?
O2 N1 O3 124.5(6) . . ?
O2 N1 C1 119.7(6) . . ?
O3 N1 C1 115.5(5) . . ?
O1 C1 N1 108.2(4) . . ?
O1 C1 H1 110.1 . . ?
O1 C1 C14 108.1(4) . . ?
N1 C1 H1 110.1 . . ?
C14 C1 N1 110.3(4) . . ?
C14 C1 H1 110.1 . . ?
O1 C2 C3 121.7(5) . . ?
C13 C2 O1 113.4(4) . . ?
C13 C2 C3 124.8(5) . . ?
C2 C3 H3 121.8 . . ?
C4 C3 C2 116.4(5) . . ?
C4 C3 H3 121.8 . . ?
C3 C4 H4 119.1 . . ?
C3 C4 C5 121.9(5) . . ?
C5 C4 H4 119.1 . . ?
C4 C5 C6 118.0(5) . . ?
C4 C5 C12 120.8(5) . . ?
C6 C5 C12 121.2(5) . . ?
C5 C6 H6 119.0 . . ?
C7 C6 C5 121.9(5) . . ?
C7 C6 H6 119.0 . . ?
C6 C7 H7 121.8 . . ?
C6 C7 C8 116.3(5) . . ?
C8 C7 H7 121.8 . . ?
O4 C8 C7 122.7(4) . . ?
O4 C8 C11 111.2(5) . . ?
C11 C8 C7 126.1(5) . . ?
O4 C9 H9 123.6 . . ?
C10 C9 O4 112.9(5) . . ?
C10 C9 H9 123.6 . . ?
C9 C10 C11 105.5(5) . . ?
C9 C10 C21 119.0(5) . . ?
C11 C10 C21 135.1(4) . . ?
C8 C11 C10 105.1(4) . . ?
C8 C11 C12 117.2(4) . . ?
C12 C11 C10 137.7(4) . . ?
C11 C12 C5 117.0(4) . . ?
C13 C12 C5 115.8(4) . . ?
C13 C12 C11 127.2(4) . . ?
C2 C13 C12 120.2(4) . . ?
C2 C13 C14 107.3(4) . . ?
C12 C13 C14 131.9(4) . . ?
C1 C14 C13 99.4(4) . . ?
C1 C14 H14 111.2 . . ?
C13 C14 H14 111.2 . . ?
C15 C14 C1 109.1(3) . . ?
C15 C14 C13 114.1(3) . . ?
C15 C14 H14 111.2 . . ?
C16 C15 C14 119.2(4) . . ?
C16 C15 C20 118.3(4) . . ?
C20 C15 C14 122.3(4) . . ?
C15 C16 H16 119.6 . . ?
C17 C16 C15 120.9(5) . . ?
C17 C16 H16 119.6 . . ?
C16 C17 H17 119.8 . . ?
C18 C17 C16 120.5(5) . . ?
C18 C17 H17 119.8 . . ?
C17 C18 H18 120.3 . . ?
C19 C18 C17 119.4(5) . . ?
C19 C18 H18 120.3 . . ?
C18 C19 H19 119.9 . . ?
C18 C19 C20 120.2(5) . . ?
C20 C19 H19 119.9 . . ?
C15 C20 C19 120.7(5) . . ?
C15 C20 H20 119.6 . . ?
C19 C20 H20 119.6 . . ?
C22 C21 C10 119.8(5) . . ?
C26 C21 C10 120.5(4) . . ?
C26 C21 C22 119.3(5) . . ?
C21 C22 H22 119.7 . . ?
C23 C22 C21 120.6(6) . . ?
C23 C22 H22 119.7 . . ?
C22 C23 H23 120.1 . . ?
C24 C23 C22 119.7(6) . . ?
C24 C23 H23 120.1 . . ?
C23 C24 H24 119.6 . . ?
C23 C24 C25 120.8(7) . . ?
C25 C24 H24 119.6 . . ?
C24 C25 H25 120.0 . . ?
C24 C25 C26 119.9(7) . . ?
C26 C25 H25 120.0 . . ?
O5 C26 C21 115.3(4) . . ?
O5 C26 C25 125.1(5) . . ?
C21 C26 C25 119.6(5) . . ?
O5 C27 H27A 109.5 . . ?
O5 C27 H27B 109.5 . . ?
O5 C27 H27C 109.5 . . ?
H27A C27 H27B 109.5 . . ?
H27A C27 H27C 109.5 . . ?
H27B C27 H27C 109.5 . . ?
C28 O6 C41 105.8(3) . . ?
C34 O9 C35 105.7(4) . . ?
C53 O10 C54 119.4(5) . . ?
O7 N2 O8 124.2(5) . . ?
O7 N2 C28 120.1(5) . . ?
O8 N2 C28 115.8(4) . . ?
O6 C28 N2 107.8(4) . . ?
O6 C28 H28 110.0 . . ?
O6 C28 C29 109.0(4) . . ?
N2 C28 H28 110.0 . . ?
C29 C28 N2 109.9(4) . . ?
C29 C28 H28 110.0 . . ?
C28 C29 H29 111.4 . . ?
C30 C29 C28 98.6(3) . . ?
C30 C29 H29 111.4 . . ?
C30 C29 C42 113.6(3) . . ?
C42 C29 C28 109.6(3) . . ?
C42 C29 H29 111.4 . . ?
C31 C30 C29 132.5(4) . . ?
C41 C30 C29 107.8(4) . . ?
C41 C30 C31 119.1(4) . . ?
C30 C31 C38 116.3(4) . . ?
C32 C31 C30 126.3(4) . . ?
C32 C31 C38 117.4(4) . . ?
C31 C32 C33 137.9(4) . . ?
C35 C32 C31 117.5(5) . . ?
C35 C32 C33 104.6(5) . . ?
C32 C33 C48 134.8(4) . . ?
C34 C33 C32 104.8(6) . . ?
C34 C33 C48 120.0(6) . . ?
O9 C34 H34 123.2 . . ?
C33 C34 O9 113.5(6) . . ?
C33 C34 H34 123.2 . . ?
O9 C35 C32 111.3(6) . . ?
O9 C35 C36 123.3(5) . . ?
C36 C35 C32 125.4(6) . . ?
C35 C36 H36 121.2 . . ?
C37 C36 C35 117.6(5) . . ?
C37 C36 H36 121.2 . . ?
C36 C37 H37 119.6 . . ?
C36 C37 C38 120.8(6) . . ?
C38 C37 H37 119.6 . . ?
C37 C38 C31 121.2(6) . . ?
C39 C38 C31 120.6(5) . . ?
C39 C38 C37 118.1(6) . . ?
C38 C39 H39 118.8 . . ?
C40 C39 C38 122.3(5) . . ?
C40 C39 H39 118.8 . . ?
C39 C40 H40 122.0 . . ?
C39 C40 C41 116.0(5) . . ?
C41 C40 H40 122.0 . . ?
O6 C41 C40 121.3(5) . . ?
C30 C41 O6 113.0(4) . . ?
C30 C41 C40 125.5(5) . . ?
C43 C42 C29 122.2(4) . . ?
C47 C42 C29 119.2(4) . . ?
C47 C42 C43 118.5(4) . . ?
C42 C43 H43 119.6 . . ?
C42 C43 C44 120.8(5) . . ?
C44 C43 H43 119.6 . . ?
C43 C44 H44 119.9 . . ?
C45 C44 C43 120.3(5) . . ?
C45 C44 H44 119.9 . . ?
C44 C45 H45 120.4 . . ?
C46 C45 C44 119.3(5) . . ?
C46 C45 H45 120.4 . . ?
C45 C46 H46 119.8 . . ?
C45 C46 C47 120.4(5) . . ?
C47 C46 H46 119.8 . . ?
C42 C47 C46 120.8(5) . . ?
C42 C47 H47 119.6 . . ?
C46 C47 H47 119.6 . . ?
C49 C48 C33 122.7(6) . . ?
C49 C48 C53 116.4(6) . . ?
C53 C48 C33 120.5(4) . . ?
C48 C49 H49 119.1 . . ?
C50 C49 C48 121.7(8) . . ?
C50 C49 H49 119.1 . . ?
C49 C50 H50 119.8 . . ?
C51 C50 C49 120.4(7) . . ?
C51 C50 H50 119.8 . . ?
C50 C51 H51 120.1 . . ?
C50 C51 C52 119.8(8) . . ?
C52 C51 H51 120.1 . . ?
C51 C52 H52 119.7 . . ?
C53 C52 C51 120.7(8) . . ?
C53 C52 H52 119.7 . . ?
O10 C53 C48 114.5(5) . . ?
O10 C53 C52 124.6(5) . . ?
C52 C53 C48 120.9(6) . . ?
O10 C54 H54A 109.5 . . ?
O10 C54 H54B 109.5 . . ?
O10 C54 H54C 109.5 . . ?
H54A C54 H54B 109.5 . . ?
H54A C54 H54C 109.5 . . ?
H54B C54 H54C 109.5 . . ?

loop_
_geom_bond_atom_site_label_1
_geom_bond_atom_site_label_2
_geom_bond_distance
_geom_bond_site_symmetry_2
_geom_bond_publ_flag
O1 C1 1.413(6) . ?
O1 C2 1.384(6) . ?
O2 N1 1.198(8) . ?
O3 N1 1.201(8) . ?
O4 C8 1.365(7) . ?
O4 C9 1.370(8) . ?
O5 C26 1.364(6) . ?
O5 C27 1.419(6) . ?
N1 C1 1.547(7) . ?
C1 H1 0.9800 . ?
C1 C14 1.531(6) . ?
C2 C3 1.385(7) . ?
C2 C13 1.369(6) . ?
C3 H3 0.9300 . ?
C3 C4 1.374(8) . ?
C4 H4 0.9300 . ?
C4 C5 1.412(8) . ?
C5 C6 1.423(8) . ?
C5 C12 1.435(7) . ?
C6 H6 0.9300 . ?
C6 C7 1.347(10) . ?
C7 H7 0.9300 . ?
C7 C8 1.402(9) . ?
C8 C11 1.395(6) . ?
C9 H9 0.9300 . ?
C9 C10 1.354(6) . ?
C10 C11 1.447(7) . ?
C10 C21 1.484(7) . ?
C11 C12 1.430(6) . ?
C12 C13 1.419(5) . ?
C13 C14 1.532(6) . ?
C14 H14 0.9800 . ?
C14 C15 1.516(5) . ?
C15 C16 1.380(6) . ?
C15 C20 1.381(6) . ?
C16 H16 0.9300 . ?
C16 C17 1.377(9) . ?
C17 H17 0.9300 . ?
C17 C18 1.376(10) . ?
C18 H18 0.9300 . ?
C18 C19 1.366(9) . ?
C19 H19 0.9300 . ?
C19 C20 1.391(7) . ?
C20 H20 0.9300 . ?
C21 C22 1.403(7) . ?
C21 C26 1.392(6) . ?
C22 H22 0.9300 . ?
C22 C23 1.383(10) . ?
C23 H23 0.9300 . ?
C23 C24 1.369(13) . ?
C24 H24 0.9300 . ?
C24 C25 1.392(12) . ?
C25 H25 0.9300 . ?
C25 C26 1.394(8) . ?
C27 H27A 0.9600 . ?
C27 H27B 0.9600 . ?
C27 H27C 0.9600 . ?
O6 C28 1.386(6) . ?
O6 C41 1.393(6) . ?
O7 N2 1.204(7) . ?
O8 N2 1.223(7) . ?
O9 C34 1.356(10) . ?
O9 C35 1.358(9) . ?
O10 C53 1.363(6) . ?
O10 C54 1.419(7) . ?
N2 C28 1.547(6) . ?
C28 H28 0.9800 . ?
C28 C29 1.536(6) . ?
C29 H29 0.9800 . ?
C29 C30 1.517(6) . ?
C29 C42 1.517(5) . ?
C30 C31 1.429(5) . ?
C30 C41 1.364(6) . ?
C31 C32 1.426(7) . ?
C31 C38 1.435(7) . ?
C32 C33 1.463(8) . ?
C32 C35 1.398(6) . ?
C33 C34 1.353(7) . ?
C33 C48 1.472(8) . ?
C34 H34 0.9300 . ?
C35 C36 1.396(10) . ?
C36 H36 0.9300 . ?
C36 C37 1.355(12) . ?
C37 H37 0.9300 . ?
C37 C38 1.432(8) . ?
C38 C39 1.417(9) . ?
C39 H39 0.9300 . ?
C39 C40 1.358(9) . ?
C40 H40 0.9300 . ?
C40 C41 1.402(6) . ?
C42 C43 1.387(6) . ?
C42 C47 1.374(6) . ?
C43 H43 0.9300 . ?
C43 C44 1.387(7) . ?
C44 H44 0.9300 . ?
C44 C45 1.377(9) . ?
C45 H45 0.9300 . ?
C45 C46 1.374(10) . ?
C46 H46 0.9300 . ?
C46 C47 1.394(7) . ?
C47 H47 0.9300 . ?
C48 C49 1.406(8) . ?
C48 C53 1.415(7) . ?
C49 H49 0.9300 . ?
C49 C50 1.376(13) . ?
C50 H50 0.9300 . ?
C50 C51 1.361(15) . ?
C51 H51 0.9300 . ?
C51 C52 1.385(12) . ?
C52 H52 0.9300 . ?
C52 C53 1.371(8) . ?
C54 H54A 0.9600 . ?
C54 H54B 0.9600 . ?
C54 H54C 0.9600 . ?

loop_
_geom_torsion_atom_site_label_1
_geom_torsion_atom_site_label_2
_geom_torsion_atom_site_label_3
_geom_torsion_atom_site_label_4
_geom_torsion
_geom_torsion_site_symmetry_1
_geom_torsion_site_symmetry_2
_geom_torsion_site_symmetry_3
_geom_torsion_site_symmetry_4
_geom_torsion_publ_flag
O1 C1 C14 C13 -23.5(5) . . . . ?
O1 C1 C14 C15 96.2(4) . . . . ?
O1 C2 C3 C4 174.4(4) . . . . ?
O1 C2 C13 C12 -177.5(3) . . . . ?
O1 C2 C13 C14 -5.6(5) . . . . ?
O2 N1 C1 O1 -6.6(7) . . . . ?
O2 N1 C1 C14 -124.6(6) . . . . ?
O3 N1 C1 O1 179.0(5) . . . . ?
O3 N1 C1 C14 60.9(6) . . . . ?
O4 C8 C11 C10 -1.6(5) . . . . ?
O4 C8 C11 C12 177.2(3) . . . . ?
O4 C9 C10 C11 -1.1(5) . . . . ?
O4 C9 C10 C21 173.1(4) . . . . ?
N1 C1 C14 C13 94.6(4) . . . . ?
N1 C1 C14 C15 -145.7(4) . . . . ?
C1 O1 C2 C3 174.1(4) . . . . ?
C1 O1 C2 C13 -10.1(5) . . . . ?
C1 C14 C15 C16 84.0(5) . . . . ?
C1 C14 C15 C20 -91.1(5) . . . . ?
C2 O1 C1 N1 -97.9(4) . . . . ?
C2 O1 C1 C14 21.6(5) . . . . ?
C2 C3 C4 C5 1.4(7) . . . . ?
C2 C13 C14 C1 17.3(4) . . . . ?
C2 C13 C14 C15 -98.7(4) . . . . ?
C3 C2 C13 C12 -1.9(7) . . . . ?
C3 C2 C13 C14 170.0(4) . . . . ?
C3 C4 C5 C6 -178.0(5) . . . . ?
C3 C4 C5 C12 0.7(7) . . . . ?
C4 C5 C6 C7 177.5(5) . . . . ?
C4 C5 C12 C11 178.4(4) . . . . ?
C4 C5 C12 C13 -3.3(6) . . . . ?
C5 C6 C7 C8 2.7(8) . . . . ?
C5 C12 C13 C2 3.8(6) . . . . ?
C5 C12 C13 C14 -165.8(4) . . . . ?
C6 C5 C12 C11 -3.0(6) . . . . ?
C6 C5 C12 C13 175.4(4) . . . . ?
C6 C7 C8 O4 178.5(5) . . . . ?
C6 C7 C8 C11 0.0(8) . . . . ?
C7 C8 C11 C10 177.1(4) . . . . ?
C7 C8 C11 C12 -4.1(6) . . . . ?
C8 O4 C9 C10 0.1(6) . . . . ?
C8 C11 C12 C5 5.3(5) . . . . ?
C8 C11 C12 C13 -172.8(4) . . . . ?
C9 O4 C8 C7 -177.8(5) . . . . ?
C9 O4 C8 C11 1.0(5) . . . . ?
C9 C10 C11 C8 1.6(5) . . . . ?
C9 C10 C11 C12 -176.8(4) . . . . ?
C9 C10 C21 C22 59.9(6) . . . . ?
C9 C10 C21 C26 -112.8(5) . . . . ?
C10 C11 C12 C5 -176.4(4) . . . . ?
C10 C11 C12 C13 5.4(7) . . . . ?
C10 C21 C22 C23 -170.4(5) . . . . ?
C10 C21 C26 O5 -8.8(6) . . . . ?
C10 C21 C26 C25 171.1(4) . . . . ?
C11 C10 C21 C22 -128.1(5) . . . . ?
C11 C10 C21 C26 59.2(6) . . . . ?
C11 C12 C13 C2 -178.0(4) . . . . ?
C11 C12 C13 C14 12.4(6) . . . . ?
C12 C5 C6 C7 -1.2(8) . . . . ?
C12 C13 C14 C1 -172.2(4) . . . . ?
C12 C13 C14 C15 71.9(5) . . . . ?
C13 C2 C3 C4 -0.9(7) . . . . ?
C13 C14 C15 C16 -165.8(4) . . . . ?
C13 C14 C15 C20 19.0(5) . . . . ?
C14 C15 C16 C17 -175.5(6) . . . . ?
C14 C15 C20 C19 174.9(5) . . . . ?
C15 C16 C17 C18 0.7(12) . . . . ?
C16 C15 C20 C19 -0.3(8) . . . . ?
C16 C17 C18 C19 -0.9(12) . . . . ?
C17 C18 C19 C20 0.5(11) . . . . ?
C18 C19 C20 C15 0.1(9) . . . . ?
C20 C15 C16 C17 -0.2(10) . . . . ?
C21 C10 C11 C8 -171.2(4) . . . . ?
C21 C10 C11 C12 10.4(8) . . . . ?
C21 C22 C23 C24 -1.5(10) . . . . ?
C22 C21 C26 O5 178.5(4) . . . . ?
C22 C21 C26 C25 -1.6(7) . . . . ?
C22 C23 C24 C25 -0.1(11) . . . . ?
C23 C24 C25 C26 0.8(10) . . . . ?
C24 C25 C26 O5 179.9(6) . . . . ?
C24 C25 C26 C21 0.1(8) . . . . ?
C26 C21 C22 C23 2.3(8) . . . . ?
C27 O5 C26 C21 180.0(6) . . . . ?
C27 O5 C26 C25 0.1(8) . . . . ?
O6 C28 C29 C30 24.1(4) . . . . ?
O6 C28 C29 C42 -94.9(4) . . . . ?
O7 N2 C28 O6 1.2(7) . . . . ?
O7 N2 C28 C29 119.9(6) . . . . ?
O8 N2 C28 O6 -178.6(5) . . . . ?
O8 N2 C28 C29 -59.9(6) . . . . ?
O9 C35 C36 C37 -179.0(5) . . . . ?
N2 C28 C29 C30 -93.8(4) . . . . ?
N2 C28 C29 C42 147.2(4) . . . . ?
C28 O6 C41 C30 10.1(5) . . . . ?
C28 O6 C41 C40 -174.2(4) . . . . ?
C28 C29 C30 C31 172.2(4) . . . . ?
C28 C29 C30 C41 -17.5(4) . . . . ?
C28 C29 C42 C43 86.0(5) . . . . ?
C28 C29 C42 C47 -89.8(5) . . . . ?
C29 C30 C31 C32 -11.8(6) . . . . ?
C29 C30 C31 C38 165.3(4) . . . . ?
C29 C30 C41 O6 6.0(4) . . . . ?
C29 C30 C41 C40 -169.5(4) . . . . ?
C29 C42 C43 C44 -174.5(5) . . . . ?
C29 C42 C47 C46 174.4(5) . . . . ?
C30 C29 C42 C43 -23.3(5) . . . . ?
C30 C29 C42 C47 161.0(4) . . . . ?
C30 C31 C32 C33 -7.9(7) . . . . ?
C30 C31 C32 C35 172.1(4) . . . . ?
C30 C31 C38 C37 -174.6(4) . . . . ?
C30 C31 C38 C39 3.3(6) . . . . ?
C31 C30 C41 O6 177.8(3) . . . . ?
C31 C30 C41 C40 2.3(6) . . . . ?
C31 C32 C33 C34 177.7(5) . . . . ?
C31 C32 C33 C48 -10.0(8) . . . . ?
C31 C32 C35 O9 -177.3(4) . . . . ?
C31 C32 C35 C36 4.2(7) . . . . ?
C31 C38 C39 C40 -0.3(7) . . . . ?
C32 C31 C38 C37 2.8(6) . . . . ?
C32 C31 C38 C39 -179.4(4) . . . . ?
C32 C33 C34 O9 1.3(6) . . . . ?
C32 C33 C48 C49 130.4(6) . . . . ?
C32 C33 C48 C53 -56.9(7) . . . . ?
C32 C35 C36 C37 -0.7(8) . . . . ?
C33 C32 C35 O9 2.7(5) . . . . ?
C33 C32 C35 C36 -175.8(5) . . . . ?
C33 C48 C49 C50 171.4(6) . . . . ?
C33 C48 C53 O10 8.4(6) . . . . ?
C33 C48 C53 C52 -172.8(5) . . . . ?
C34 O9 C35 C32 -2.0(6) . . . . ?
C34 O9 C35 C36 176.6(5) . . . . ?
C34 C33 C48 C49 -58.1(7) . . . . ?
C34 C33 C48 C53 114.5(5) . . . . ?
C35 O9 C34 C33 0.3(6) . . . . ?
C35 C32 C33 C34 -2.4(5) . . . . ?
C35 C32 C33 C48 170.0(5) . . . . ?
C35 C36 C37 C38 -1.8(8) . . . . ?
C36 C37 C38 C31 0.7(8) . . . . ?
C36 C37 C38 C39 -177.2(5) . . . . ?
C37 C38 C39 C40 177.6(5) . . . . ?
C38 C31 C32 C33 175.0(5) . . . . ?
C38 C31 C32 C35 -5.0(5) . . . . ?
C38 C39 C40 C41 -1.7(7) . . . . ?
C39 C40 C41 O6 -174.4(4) . . . . ?
C39 C40 C41 C30 0.8(7) . . . . ?
C41 O6 C28 N2 97.3(4) . . . . ?
C41 O6 C28 C29 -21.9(4) . . . . ?
C41 C30 C31 C32 178.8(4) . . . . ?
C41 C30 C31 C38 -4.1(5) . . . . ?
C42 C29 C30 C31 -71.8(5) . . . . ?
C42 C29 C30 C41 98.4(4) . . . . ?
C42 C43 C44 C45 -0.3(9) . . . . ?
C43 C42 C47 C46 -1.5(8) . . . . ?
C43 C44 C45 C46 -0.3(10) . . . . ?
C44 C45 C46 C47 0.1(10) . . . . ?
C45 C46 C47 C42 0.9(10) . . . . ?
C47 C42 C43 C44 1.3(8) . . . . ?
C48 C33 C34 O9 -172.4(5) . . . . ?
C48 C49 C50 C51 1.0(11) . . . . ?
C49 C48 C53 O10 -178.6(5) . . . . ?
C49 C48 C53 C52 0.3(7) . . . . ?
C49 C50 C51 C52 0.8(12) . . . . ?
C50 C51 C52 C53 -2.1(11) . . . . ?
C51 C52 C53 O10 -179.8(6) . . . . ?
C51 C52 C53 C48 1.5(9) . . . . ?
C53 C48 C49 C50 -1.5(8) . . . . ?
C54 O10 C53 C48 -179.7(5) . . . . ?
C54 O10 C53 C52 1.5(9) . . . . ?

loop_
_twin_individual_id
_twin_individual_mass_fraction_refined
1 0.8(4)
2 0.2(4)
